data_7030042
loop_
_publ_author_name
'C\'anaves, Mar\'ia M'
'Cabra, Mar\'ia I'
'Bauz\'a, Antonio'
'Ca\~nellas, Pablo'
'S\'anchez, Kika'
'Orvay, Francisca'
'Garc\'ia-Raso, Angel'
'Fiol, Juan J.'
'Terr\'on, Angel'
'Barcel\'o-Oliver, Miquel'
'Ballester, Pablo'
'Mata, Ignasi'
'Molins, Elies'
'Hussain, Firasat'
'Frontera, Antonio'

_publ_section_title
;
 Crystal structures and DFT calculations of new
 chlorido-dimethylsulfoxide-M(III) (M = Ir, Ru, Rh) complexes with the
 N-pyrazolyl pyrimidine donor ligand: kinetic vs. thermodynamic isomers.
;
_journal_issue 17
_journal_name_full 'Dalton transactions (Cambridge, England : 2003)'
_journal_page_first 6353
_journal_page_last 6364
_journal_paper_doi 10.1039/c3dt52700j
_journal_volume 43
_journal_year 2014
_chemical_compound_source 'synthesis as described'
_chemical_formula_moiety 'C14 H18 Cl1 N4 O1 Ru1 S1'
_chemical_formula_sum 'C9 H12 Cl3 N4 O Ru S'
_chemical_formula_weight 431.71
_chemical_name_systematic
;
 ?
;
_space_group_IT_number 15
_symmetry_cell_setting monoclinic
_symmetry_Int_Tables_number 15
_symmetry_space_group_name_Hall '-C 2yc'
_symmetry_space_group_name_H-M 'C 1 2/c 1'
_atom_sites_solution_hydrogens geom
_atom_sites_solution_primary direct
_atom_sites_solution_secondary difmap
_audit_conform_dict_location ftp://ftp.iucr.org/pub/cif_core.dic
_audit_conform_dict_name cif_core.dic
_audit_conform_dict_version 2.4
_audit_creation_date 2012-06-13T18:27:00-00:00
_audit_creation_method 'WinGX routine CIF_UPDATE'
_cell_angle_alpha 90
_cell_angle_beta 122.42(2)
_cell_angle_gamma 90
_cell_formula_units_Z 8
_cell_length_a 16.718(5)
_cell_length_b 16.230(4)
_cell_length_c 13.167(4)
_cell_measurement_reflns_used 25
_cell_measurement_temperature 294(2)
_cell_measurement_theta_max 11
_cell_measurement_theta_min 7
_cell_measurement_wavelength 0.71073
_cell_volume 3015.8(16)
_computing_cell_refinement 'CAD4 Express (Enraf Nonius, 1994)'
_computing_data_collection 'CAD4 Express (Enraf Nonius, 1994)'
_computing_data_reduction 'XCAD4 (Harms & Wocadlo, 1995)'
_computing_molecular_graphics 'Ortep-3 for Windows (Farrugia, 1997)'
_computing_publication_material 'WinGX publication routines (Farrugia, 1999)'
_computing_structure_refinement 'SHELXL-97 (Sheldrick, 1997)'
_diffrn_ambient_temperature 294(2)
_diffrn_detector 'scintillation LiI'
_diffrn_detector_dtime 1.195
_diffrn_measured_fraction_theta_full 1
_diffrn_measured_fraction_theta_max 1
_diffrn_measurement_device '\k-geometry diffractometer'
_diffrn_measurement_device_type 'Enraf Nonius CAD4'
_diffrn_measurement_method 'non-profiled \w scans'
_diffrn_orient_matrix_type
;
  x-axis points to radiation source
  the matrix is specified in reciprocal space
;
_diffrn_orient_matrix_UB_11 0.027309
_diffrn_orient_matrix_UB_12 0.048977
_diffrn_orient_matrix_UB_13 0.054108
_diffrn_orient_matrix_UB_21 -0.063146
_diffrn_orient_matrix_UB_22 0.027865
_diffrn_orient_matrix_UB_23 -0.045639
_diffrn_orient_matrix_UB_31 -0.016975
_diffrn_orient_matrix_UB_32 -0.024902
_diffrn_orient_matrix_UB_33 0.055472
_diffrn_radiation_monochromator graphite
_diffrn_radiation_probe x-ray
_diffrn_radiation_type MoK\a
_diffrn_radiation_wavelength 0.71073
_diffrn_reflns_av_R_equivalents 0.027
_diffrn_reflns_av_unetI/netI 0.0315
_diffrn_reflns_limit_h_max 16
_diffrn_reflns_limit_h_min -19
_diffrn_reflns_limit_k_max 19
_diffrn_reflns_limit_k_min 0
_diffrn_reflns_limit_l_max 15
_diffrn_reflns_limit_l_min 0
_diffrn_reflns_number 2780
_diffrn_reflns_theta_full 24.97
_diffrn_reflns_theta_max 24.97
_diffrn_reflns_theta_min 1.91
_diffrn_source 'Enraf Nonius FR590'
_diffrn_standards_decay_% 0
_diffrn_standards_interval_time 60
_diffrn_standards_number 1
_exptl_absorpt_coefficient_mu 1.705
_exptl_absorpt_correction_T_max 0.699
_exptl_absorpt_correction_T_min 0.4842
_exptl_absorpt_correction_type refdelf
_exptl_absorpt_process_details
;
        Walker, N. & Stuart, D (1983) Acta. Cryst. A39, 158-166
;
_exptl_crystal_colour red
_exptl_crystal_density_diffrn 1.902
_exptl_crystal_density_method 'not measured'
_exptl_crystal_description prism
_exptl_crystal_F_000 1704
_exptl_crystal_size_max 0.39
_exptl_crystal_size_mid 0.21
_exptl_crystal_size_min 0.21
_refine_diff_density_max 0.579
_refine_diff_density_min -0.866
_refine_diff_density_rms 0.085
_refine_ls_extinction_method none
_refine_ls_goodness_of_fit_ref 1.078
_refine_ls_hydrogen_treatment constr
_refine_ls_matrix_type full
_refine_ls_number_parameters 174
_refine_ls_number_reflns 2654
_refine_ls_number_restraints 0
_refine_ls_restrained_S_all 1.078
_refine_ls_R_factor_all 0.0561
_refine_ls_R_factor_gt 0.0381
_refine_ls_shift/su_max 0.001
_refine_ls_shift/su_mean 0
_refine_ls_structure_factor_coef Fsqd
_refine_ls_weighting_details 'calc w=1/[\s^2^(Fo^2^)+(0.0392P)^2^+7.2166P] where P=(Fo^2^+2Fc^2^)/3'
_refine_ls_weighting_scheme calc
_refine_ls_wR_factor_gt 0.0868
_refine_ls_wR_factor_ref 0.0932
_reflns_number_gt 2101
_reflns_number_total 2654
_reflns_threshold_expression >2sigma(I)
_cod_data_source_file c3dt52700j2.cif
_cod_data_source_block pm180
_cod_original_cell_volume 3015.8(15)
_cod_original_sg_symbol_H-M 'C 2/c'
_cod_database_code 7030042

loop_
_symmetry_equiv_pos_as_xyz
'x, y, z'
'-x, y, -z+1/2'
'x+1/2, y+1/2, z'
'-x+1/2, y+1/2, -z+1/2'
'-x, -y, -z'
'x, -y, z-1/2'
'-x+1/2, -y+1/2, -z'
'x+1/2, -y+1/2, z-1/2'

loop_
_atom_site_label
_atom_site_type_symbol
_atom_site_fract_x
_atom_site_fract_y
_atom_site_fract_z
_atom_site_U_iso_or_equiv
_atom_site_adp_type
_atom_site_occupancy
_atom_site_symmetry_multiplicity
_atom_site_calc_flag
_atom_site_refinement_flags
Ru1 Ru 0.75887(3) 0.11951(2) 0.72465(3) 0.04167(15) Uani 1 1 d .
Cl1 Cl 0.82851(10) 0.08508(10) 0.61725(12) 0.0610(4) Uani 1 1 d .
Cl2 Cl 0.78812(11) 0.26020(9) 0.73094(12) 0.0635(4) Uani 1 1 d .
Cl3 Cl 0.72368(10) -0.01764(8) 0.73972(12) 0.0592(4) Uani 1 1 d .
S1 S 0.61629(9) 0.13298(9) 0.54747(12) 0.0542(4) Uani 1 1 d .
O1S O 0.5374(3) 0.1530(3) 0.5614(4) 0.0903(15) Uani 1 1 d .
N2 N 0.7146(3) 0.1431(3) 0.8399(4) 0.0499(10) Uani 1 1 d .
N1 N 0.7832(3) 0.1341(3) 0.9576(4) 0.0543(11) Uani 1 1 d .
N8 N 0.8852(3) 0.1113(2) 0.8931(3) 0.0458(10) Uani 1 1 d .
N6 N 0.9407(4) 0.1188(3) 1.1020(4) 0.0769(15) Uani 1 1 d .
C5 C 0.7464(5) 0.1464(4) 1.0297(5) 0.0732(18) Uani 1 1 d .
H5 H 0.7792 0.1442 1.1132 0.088 Uiso 1 1 calc R
C4 C 0.6510(4) 0.1628(4) 0.9512(5) 0.0651(16) Uani 1 1 d .
H4 H 0.6062 0.1735 0.9708 0.078 Uiso 1 1 calc R
C3 C 0.6360(4) 0.1599(4) 0.8361(5) 0.0623(15) Uani 1 1 d .
H3 H 0.5777 0.1687 0.7654 0.075 Uiso 1 1 calc R
C7 C 0.8758(4) 0.1200(3) 0.9873(4) 0.0502(12) Uani 1 1 d .
C11 C 1.0266(5) 0.1087(4) 1.1240(6) 0.0800(19) Uani 1 1 d .
H11 H 1.0766 0.1066 1.204 0.096 Uiso 1 1 calc R
C10 C 1.0476(4) 0.1010(3) 1.0374(5) 0.0582(14) Uani 1 1 d .
H10 H 1.1097 0.0948 1.0575 0.07 Uiso 1 1 calc R
C9 C 0.9738(4) 0.1029(3) 0.9203(5) 0.0535(13) Uani 1 1 d .
H9 H 0.9855 0.0983 0.859 0.064 Uiso 1 1 calc R
C2S C 0.6181(4) 0.2073(4) 0.4505(5) 0.0773(19) Uani 1 1 d .
H2S1 H 0.5563 0.2115 0.3786 0.116 Uiso 1 1 calc R
H2S2 H 0.663 0.1911 0.4301 0.116 Uiso 1 1 calc R
H2S3 H 0.6361 0.2598 0.4903 0.116 Uiso 1 1 calc R
C1S C 0.5845(5) 0.0444(4) 0.4537(5) 0.087(2) Uani 1 1 d .
H1S1 H 0.5831 -0.003 0.4964 0.131 Uiso 1 1 calc R
H1S2 H 0.6302 0.036 0.4319 0.131 Uiso 1 1 calc R
H1S3 H 0.523 0.0525 0.3823 0.131 Uiso 1 1 calc R

loop_
_atom_site_aniso_label
_atom_site_aniso_U_11
_atom_site_aniso_U_22
_atom_site_aniso_U_33
_atom_site_aniso_U_23
_atom_site_aniso_U_13
_atom_site_aniso_U_12
Ru1 0.0423(2) 0.0519(3) 0.0383(2) 0.00369(19) 0.02660(18) -0.00005(19)
Cl1 0.0617(9) 0.0844(10) 0.0553(8) -0.0032(7) 0.0435(7) 0.0025(7)
Cl2 0.0850(10) 0.0535(8) 0.0646(9) 0.0013(7) 0.0485(8) -0.0071(7)
Cl3 0.0653(9) 0.0536(8) 0.0586(8) 0.0067(6) 0.0332(7) -0.0040(6)
S1 0.0456(7) 0.0739(10) 0.0454(7) 0.0088(6) 0.0259(6) 0.0024(6)
O1S 0.046(2) 0.167(4) 0.067(3) 0.015(3) 0.036(2) 0.017(3)
N2 0.053(3) 0.062(3) 0.046(2) 0.003(2) 0.034(2) 0.000(2)
N1 0.056(3) 0.072(3) 0.052(3) 0.005(2) 0.040(2) 0.000(2)
N8 0.044(2) 0.054(2) 0.043(2) 0.0024(19) 0.026(2) -0.0017(19)
N6 0.066(3) 0.119(5) 0.051(3) 0.003(3) 0.034(3) 0.004(3)
C5 0.097(5) 0.087(4) 0.059(4) 0.003(3) 0.057(4) -0.009(4)
C4 0.055(4) 0.091(4) 0.073(4) 0.002(3) 0.050(3) 0.001(3)
C3 0.054(3) 0.085(4) 0.062(4) 0.005(3) 0.040(3) 0.001(3)
C7 0.054(3) 0.055(3) 0.036(3) 0.006(2) 0.021(2) -0.003(3)
C11 0.069(4) 0.115(6) 0.058(4) 0.006(4) 0.036(3) 0.003(4)
C10 0.042(3) 0.081(4) 0.053(3) 0.006(3) 0.027(3) 0.006(3)
C9 0.053(3) 0.065(4) 0.051(3) 0.003(3) 0.033(3) -0.002(3)
C2S 0.077(4) 0.094(5) 0.060(4) 0.027(3) 0.036(3) 0.004(4)
C1S 0.085(5) 0.089(5) 0.055(4) -0.009(3) 0.016(4) -0.019(4)

loop_
_atom_type_symbol
_atom_type_description
_atom_type_scat_dispersion_real
_atom_type_scat_dispersion_imag
_atom_type_scat_source
C C 0.0033 0.0016 'International Tables Vol C Tables 4.2.6.8 and 6.1.1.4'
H H 0 0 'International Tables Vol C Tables 4.2.6.8 and 6.1.1.4'
N N 0.0061 0.0033 'International Tables Vol C Tables 4.2.6.8 and 6.1.1.4'
O O 0.0106 0.006 'International Tables Vol C Tables 4.2.6.8 and 6.1.1.4'
S S 0.1246 0.1234 'International Tables Vol C Tables 4.2.6.8 and 6.1.1.4'
Cl Cl 0.1484 0.1585 'International Tables Vol C Tables 4.2.6.8 and 6.1.1.4'
Ru Ru -1.2594 0.8363 'International Tables Vol C Tables 4.2.6.8 and 6.1.1.4'

loop_
_geom_angle_atom_site_label_1
_geom_angle_atom_site_label_2
_geom_angle_atom_site_label_3
_geom_angle
N2 Ru1 N8 77.72(16)
N2 Ru1 S1 98.34(13)
N8 Ru1 S1 175.92(11)
N2 Ru1 Cl2 86.73(12)
N8 Ru1 Cl2 87.23(11)
S1 Ru1 Cl2 91.53(5)
N2 Ru1 Cl1 171.90(12)
N8 Ru1 Cl1 94.53(11)
S1 Ru1 Cl1 89.45(6)
Cl2 Ru1 Cl1 95.34(5)
N2 Ru1 Cl3 84.70(12)
N8 Ru1 Cl3 90.34(11)
S1 Ru1 Cl3 90.32(5)
Cl2 Ru1 Cl3 171.41(5)
Cl1 Ru1 Cl3 93.07(6)
O1S S1 C2S 107.7(3)
O1S S1 C1S 108.2(3)
C2S S1 C1S 99.5(3)
O1S S1 Ru1 114.28(18)
C2S S1 Ru1 113.0(2)
C1S S1 Ru1 113.1(2)
C3 N2 N1 106.4(4)
C3 N2 Ru1 139.4(4)
N1 N2 Ru1 114.0(3)
N2 N1 C5 110.6(4)
N2 N1 C7 118.0(4)
C5 N1 C7 131.3(5)
C9 N8 C7 115.3(4)
C9 N8 Ru1 129.6(3)
C7 N8 Ru1 115.0(3)
C7 N6 C11 112.8(5)
C4 C5 N1 105.7(5)
C5 C4 C3 105.5(5)
N2 C3 C4 111.8(5)
N6 C7 N8 129.3(5)
N6 C7 N1 115.8(5)
N8 C7 N1 114.9(4)
N6 C11 C10 124.5(6)
C9 C10 C11 117.4(5)
N8 C9 C10 120.5(5)

loop_
_geom_bond_atom_site_label_1
_geom_bond_atom_site_label_2
_geom_bond_distance
Ru1 N2 2.050(4)
Ru1 N8 2.091(4)
Ru1 S1 2.2824(16)
Ru1 Cl2 2.3272(15)
Ru1 Cl1 2.3309(14)
Ru1 Cl3 2.3380(14)
S1 O1S 1.462(4)
S1 C2S 1.769(5)
S1 C1S 1.780(6)
N2 C3 1.315(6)
N2 N1 1.353(6)
N1 C5 1.395(7)
N1 C7 1.397(7)
N8 C9 1.331(6)
N8 C7 1.339(6)
N6 C7 1.305(7)
N6 C11 1.316(8)
C5 C4 1.384(8)
C4 C3 1.398(7)
C11 C10 1.366(8)
C10 C9 1.364(7)

loop_
_geom_torsion_atom_site_label_1
_geom_torsion_atom_site_label_2
_geom_torsion_atom_site_label_3
_geom_torsion_atom_site_label_4
_geom_torsion
N2 Ru1 S1 O1S -0.1(3)
N8 Ru1 S1 O1S -14.7(17)
Cl2 Ru1 S1 O1S -87.0(3)
Cl1 Ru1 S1 O1S 177.6(3)
Cl3 Ru1 S1 O1S 84.6(3)
N2 Ru1 S1 C2S 123.5(3)
N8 Ru1 S1 C2S 108.9(16)
Cl2 Ru1 S1 C2S 36.6(3)
Cl1 Ru1 S1 C2S -58.7(3)
Cl3 Ru1 S1 C2S -151.8(3)
N2 Ru1 S1 C1S -124.5(3)
N8 Ru1 S1 C1S -139.1(16)
Cl2 Ru1 S1 C1S 148.6(3)
Cl1 Ru1 S1 C1S 53.3(3)
Cl3 Ru1 S1 C1S -39.8(3)
N8 Ru1 N2 C3 -179.7(6)
S1 Ru1 N2 C3 1.4(6)
Cl2 Ru1 N2 C3 92.5(6)
Cl1 Ru1 N2 C3 -162.5(7)
Cl3 Ru1 N2 C3 -88.2(6)
N8 Ru1 N2 N1 -5.6(3)
S1 Ru1 N2 N1 175.4(3)
Cl2 Ru1 N2 N1 -93.5(3)
Cl1 Ru1 N2 N1 11.6(11)
Cl3 Ru1 N2 N1 85.9(3)
C3 N2 N1 C5 -0.6(6)
Ru1 N2 N1 C5 -176.6(4)
C3 N2 N1 C7 -176.7(5)
Ru1 N2 N1 C7 7.4(6)
N2 Ru1 N8 C9 -172.7(5)
S1 Ru1 N8 C9 -157.9(14)
Cl2 Ru1 N8 C9 -85.5(4)
Cl1 Ru1 N8 C9 9.7(4)
Cl3 Ru1 N8 C9 102.8(4)
N2 Ru1 N8 C7 3.4(4)
S1 Ru1 N8 C7 18.1(18)
Cl2 Ru1 N8 C7 90.6(4)
Cl1 Ru1 N8 C7 -174.2(3)
Cl3 Ru1 N8 C7 -81.1(4)
N2 N1 C5 C4 0.7(6)
C7 N1 C5 C4 176.0(5)
N1 C5 C4 C3 -0.4(7)
N1 N2 C3 C4 0.3(7)
Ru1 N2 C3 C4 174.7(4)
C5 C4 C3 N2 0.1(8)
C11 N6 C7 N8 1.3(9)
C11 N6 C7 N1 -177.4(5)
C9 N8 C7 N6 -2.6(8)
Ru1 N8 C7 N6 -179.3(5)
C9 N8 C7 N1 176.1(4)
Ru1 N8 C7 N1 -0.6(6)
N2 N1 C7 N6 174.4(5)
C5 N1 C7 N6 -0.7(9)
N2 N1 C7 N8 -4.5(7)
C5 N1 C7 N8 -179.6(5)
C7 N6 C11 C10 0.6(10)
N6 C11 C10 C9 -1.0(10)
C7 N8 C9 C10 2.0(7)
Ru1 N8 C9 C10 178.1(4)
C11 C10 C9 N8 -0.5(9)
